data_1551216
loop_
_publ_author_name
'Ding, Qing-Rong'
'Xu, Gui-Lan'
'Zhang, Lei'
'Zhang, Jian'

_publ_section_title
;
 Ligand-directed assembly engineering of trapezoidal {Ti<sub>5</sub>}
 building blocks stabilized by dimethylglyoxime.
;
_journal_issue 27
_journal_name_full 'Dalton transactions (Cambridge, England : 2003)'
_journal_page_first 9916
_journal_page_last 9919
_journal_paper_doi 10.1039/c9dt02032b
_journal_volume 48
_journal_year 2019
_chemical_formula_moiety 'C86 H172 N4 O36 Ti10'
_chemical_formula_sum 'C86 H172 N4 O36 Ti10'
_chemical_formula_weight 2316.95
_space_group_crystal_system monoclinic
_space_group_IT_number 14
_space_group_name_Hall '-P 2ybc'
_space_group_name_H-M_alt 'P 1 21/c 1'
_symmetry_space_group_name_Hall '-P 2ybc'
_symmetry_space_group_name_H-M 'P 1 21/c 1'
_atom_sites_solution_hydrogens geom
_audit_creation_method SHELXL-2014
_audit_update_record
;
2019-05-09 deposited with the CCDC.    2019-06-04 downloaded from the CCDC.
;
_cell_angle_alpha 90
_cell_angle_beta 94.059(2)
_cell_angle_gamma 90
_cell_formula_units_Z 4
_cell_length_a 19.4857(4)
_cell_length_b 26.4883(7)
_cell_length_c 22.5872(5)
_cell_measurement_reflns_used 13350
_cell_measurement_temperature 293(2)
_cell_measurement_theta_max 26.1770
_cell_measurement_theta_min 3.6160
_cell_volume 11629.0(5)
_computing_cell_refinement 'Bruker FRAMBO'
_computing_data_collection 'Bruker FRAMBO'
_computing_data_reduction 'Bruker SAINT'
_computing_molecular_graphics 'Bruker SHELXTL'
_computing_publication_material 'Bruker SHELXTL'
_computing_structure_refinement 'SHELXL-2014 (Sheldrick, 2014)'
_computing_structure_solution 'Bruker SHELXTL'
_diffrn_ambient_temperature 293(2)
_diffrn_detector_area_resol_mean 10.3503
_diffrn_measured_fraction_theta_full 0.867
_diffrn_measured_fraction_theta_max 0.942
_diffrn_measurement_device_type 'SuperNova, Dual, Cu at home/near, Eos'
_diffrn_measurement_method '\w scans'
_diffrn_radiation_type MoK\a
_diffrn_radiation_wavelength 0.71073
_diffrn_reflns_av_R_equivalents 0.0387
_diffrn_reflns_av_unetI/netI 0.0604
_diffrn_reflns_Laue_measured_fraction_full 0.867
_diffrn_reflns_Laue_measured_fraction_max 0.942
_diffrn_reflns_limit_h_max 15
_diffrn_reflns_limit_h_min -22
_diffrn_reflns_limit_k_max 30
_diffrn_reflns_limit_k_min -28
_diffrn_reflns_limit_l_max 22
_diffrn_reflns_limit_l_min -26
_diffrn_reflns_number 37097
_diffrn_reflns_point_group_measured_fraction_full 0.867
_diffrn_reflns_point_group_measured_fraction_max 0.942
_diffrn_reflns_theta_full 25.242
_diffrn_reflns_theta_max 24.498
_diffrn_reflns_theta_min 3.350
_diffrn_source 'micro-focus sealed X-ray tube'
_exptl_absorpt_coefficient_mu 0.720
_exptl_absorpt_correction_T_max 1.00000
_exptl_absorpt_correction_T_min 0.68257
_exptl_absorpt_correction_type multi-scan
_exptl_absorpt_process_details
;
CrysAlisPro 1.171.39.46 (Rigaku Oxford Diffraction, 2018)
Empirical absorption correction using spherical harmonics,
 implemented in SCALE3 ABSPACK scaling algorithm.
;
_exptl_crystal_colour yellow
_exptl_crystal_density_diffrn 1.325
_exptl_crystal_description block
_exptl_crystal_F_000 4904
_exptl_crystal_size_max 0.6
_exptl_crystal_size_mid 0.2
_exptl_crystal_size_min 0.2
_refine_diff_density_max 1.005
_refine_diff_density_min -0.895
_refine_diff_density_rms 0.103
_refine_ls_extinction_method none
_refine_ls_goodness_of_fit_ref 1.094
_refine_ls_hydrogen_treatment constr
_refine_ls_matrix_type full
_refine_ls_number_parameters 1272
_refine_ls_number_reflns 18245
_refine_ls_number_restraints 876
_refine_ls_restrained_S_all 1.091
_refine_ls_R_factor_all 0.1024
_refine_ls_R_factor_gt 0.0771
_refine_ls_shift/su_max 0.001
_refine_ls_shift/su_mean 0.000
_refine_ls_structure_factor_coef Fsqd
_refine_ls_weighting_details 'w=1/[\s^2^(Fo^2^)+(0.0510P)^2^+84.0330P] where P=(Fo^2^+2Fc^2^)/3'
_refine_ls_weighting_scheme calc
_refine_ls_wR_factor_gt 0.1818
_refine_ls_wR_factor_ref 0.1911
_reflns_Friedel_coverage 0.000
_reflns_number_gt 14024
_reflns_number_total 18245
_reflns_threshold_expression 'I > 2\s(I)'
_cod_data_source_file c9dt02032b2.cif
_cod_data_source_block a_CCDC1
_cod_depositor_comments 'Adding full bibliography for 1551215--1551222.cif.'
_cod_database_code 1551216
_shelx_space_group_comment
;
The symmetry employed for this shelxl refinement is uniquely defined
by the following loop, which should always be used as a source of
symmetry information in preference to the above space-group names.
They are only intended as comments.
;
_oxdiff_exptl_absorpt_empirical_full_min 0.644
_oxdiff_exptl_absorpt_empirical_full_max 1.487
_oxdiff_exptl_absorpt_empirical_details
;
Empirical correction (ABSPACK) includes:
- Absorption correction using spherical harmonics
- Frame scaling
;
_shelxl_version_number 2014-3

loop_
_space_group_symop_operation_xyz
'x, y, z'
'-x, y+1/2, -z+1/2'
'-x, -y, -z'
'x, -y-1/2, z-1/2'

loop_
_atom_site_label
_atom_site_type_symbol
_atom_site_fract_x
_atom_site_fract_y
_atom_site_fract_z
_atom_site_U_iso_or_equiv
_atom_site_adp_type
_atom_site_occupancy
_atom_site_site_symmetry_order
_atom_site_calc_flag
_atom_site_refinement_flags_posn
_atom_site_refinement_flags_adp
Ti10 Ti 0.79028(5) 0.14718(4) 0.44240(4) 0.0169(2) Uani 1 1 d . .
Ti9 Ti 0.74406(5) 0.03299(4) 0.44320(4) 0.0175(2) Uani 1 1 d . .
Ti8 Ti 0.19281(5) 0.34943(4) 0.54081(5) 0.0181(2) Uani 1 1 d . .
Ti7 Ti 0.26082(5) 0.36422(4) 0.66892(4) 0.0183(2) Uani 1 1 d . .
Ti6 Ti 0.26150(5) 0.45741(4) 0.54964(5) 0.0197(3) Uani 1 1 d . .
Ti5 Ti 0.72083(5) 0.12049(4) 0.31798(4) 0.0184(2) Uani 1 1 d . .
Ti4 Ti 0.21411(6) 0.43451(4) 0.41614(5) 0.0207(3) Uani 1 1 d . .
Ti3 Ti 0.22024(6) 0.25000(4) 0.64778(5) 0.0235(3) Uani 1 1 d . .
Ti2 Ti 0.74321(6) 0.23826(4) 0.32846(5) 0.0244(3) Uani 1 1 d . .
Ti1 Ti 0.78385(6) 0.06721(5) 0.57362(5) 0.0239(3) Uani 1 1 d . .
O36 O 0.7843(2) 0.08563(16) 0.49304(16) 0.0206(9) Uani 1 1 d . .
O35 O 0.6359(2) 0.14552(15) 0.36997(17) 0.0193(9) Uani 1 1 d . .
O34 O 0.2343(2) 0.40307(16) 0.59888(17) 0.0209(9) Uani 1 1 d . .
O33 O 0.29093(19) 0.32359(16) 0.52696(16) 0.0194(9) Uani 1 1 d . .
O32 O 0.7497(2) 0.00665(16) 0.52915(17) 0.0231(9) Uani 1 1 d . .
O31 O 0.3429(2) 0.33497(17) 0.61776(17) 0.0228(10) Uani 1 1 d . .
O30 O 0.2162(2) 0.41004(15) 0.49417(16) 0.0199(9) Uani 1 1 d . .
O29 O 0.2023(2) 0.31616(15) 0.61754(17) 0.0198(9) Uani 1 1 d . .
O28 O 0.75659(19) 0.08807(15) 0.38952(16) 0.0180(9) Uani 1 1 d . .
O27 O 0.8821(2) 0.14518(17) 0.44175(17) 0.0228(10) Uani 1 1 d . .
O26 O 0.1506(2) 0.46942(16) 0.37175(18) 0.0257(10) Uani 1 1 d . .
O25 O 0.2494(2) 0.49198(17) 0.46909(18) 0.0265(10) Uani 1 1 d . .
O24 O 0.6600(2) 0.07551(16) 0.28374(17) 0.0223(9) Uani 1 1 d . U
O23 O 0.6963(2) 0.18731(17) 0.27511(17) 0.0246(10) Uani 1 1 d . .
O22 O 0.2717(2) 0.29371(17) 0.70637(17) 0.0243(10) Uani 1 1 d . .
O21 O 0.1932(2) 0.38390(17) 0.71424(18) 0.0240(10) Uani 1 1 d . U
O20 O 0.68900(19) 0.16003(16) 0.46003(17) 0.0196(9) Uani 1 1 d . .
O19 O 0.7718(2) 0.17645(16) 0.36452(17) 0.0206(9) Uani 1 1 d . .
O18 O 0.2861(2) 0.42424(17) 0.37301(19) 0.0280(10) Uani 1 1 d . .
O17 O 0.1018(2) 0.35939(17) 0.53899(18) 0.0249(10) Uani 1 1 d . .
O16 O 0.7897(2) 0.10454(17) 0.27237(17) 0.0239(10) Uani 1 1 d . .
O15 O 0.1648(2) 0.36989(16) 0.40187(17) 0.0261(10) Uani 1 1 d . .
O14 O 0.8200(2) 0.13696(17) 0.58337(17) 0.0272(10) Uani 1 1 d . .
O13 O 0.3525(2) 0.45336(19) 0.55708(19) 0.0320(11) Uani 1 1 d . .
O12 O 0.6555(2) 0.01892(18) 0.42673(19) 0.0298(11) Uani 1 1 d . .
O11 O 0.7933(2) -0.01747(16) 0.41398(18) 0.0265(10) Uani 1 1 d . .
O10 O 0.1902(2) 0.23080(17) 0.56601(18) 0.0312(11) Uani 1 1 d . .
O9 O 0.3285(2) 0.39924(17) 0.71043(17) 0.0238(10) Uani 1 1 d . .
O8 O 0.1502(3) 0.22849(19) 0.6881(2) 0.0375(12) Uani 1 1 d . .
O7 O 0.6713(2) 0.28184(17) 0.3211(2) 0.0326(11) Uani 1 1 d . U
N4 N 0.1736(2) 0.3328(2) 0.4426(2) 0.0215(11) Uani 1 1 d . .
N1 N 0.8068(2) 0.17057(19) 0.5394(2) 0.0203(11) Uani 1 1 d . .
O6 O 0.2336(3) 0.50906(18) 0.5905(2) 0.0363(12) Uani 1 1 d . .
O5 O 0.7680(3) 0.26318(17) 0.4090(2) 0.0364(12) Uani 1 1 d . .
O4 O 0.8105(2) 0.26440(19) 0.2877(2) 0.0372(12) Uani 1 1 d . .
O3 O 0.8570(3) 0.0411(2) 0.6142(2) 0.0482(15) Uani 1 1 d . .
O2 O 0.2845(3) 0.20150(19) 0.6507(2) 0.0391(12) Uani 1 1 d . .
O1 O 0.7124(3) 0.0792(2) 0.6170(2) 0.0499(15) Uani 1 1 d . .
N3 N 0.1770(3) 0.2663(2) 0.5221(2) 0.0229(12) Uani 1 1 d . .
N2 N 0.7881(3) 0.2317(2) 0.4540(2) 0.0264(12) Uani 1 1 d . .
C85 C 0.5731(3) 0.1843(2) 0.4435(3) 0.0221(9) Uani 1 1 d . U
C84 C 0.3984(3) 0.2632(2) 0.4947(3) 0.0209(8) Uani 1 1 d . U
H84 H 0.3580 0.2634 0.4703 0.025 Uiso 1 1 calc R U
C83 C 0.3405(3) 0.3187(2) 0.5653(3) 0.0208(10) Uani 1 1 d . U
C86 C 0.1674(3) 0.2485(3) 0.4695(3) 0.0232(12) Uani 1 1 d . U
C82 C 0.4020(3) 0.2899(2) 0.5470(3) 0.0221(9) Uani 1 1 d . U
C81 C 0.6368(3) 0.1610(2) 0.4229(3) 0.0214(9) Uani 1 1 d . U
C80 C 0.8128(3) 0.2177(3) 0.5543(3) 0.0275(13) Uani 1 1 d . U
C79 C 0.6656(3) 0.0345(3) 0.2422(3) 0.0263(14) Uani 1 1 d . U
H79 H 0.6916 0.0461 0.2093 0.032 Uiso 1 1 calc R U
C78 C 0.5754(3) 0.2093(2) 0.4967(3) 0.0219(8) Uani 1 1 d . U
H78 H 0.6160 0.2094 0.5209 0.026 Uiso 1 1 calc R U
C77 C 0.4541(3) 0.2076(2) 0.4243(3) 0.0221(8) Uani 1 1 d . U
H77 H 0.4132 0.2058 0.4005 0.026 Uiso 1 1 calc R U
C76 C 0.4560(3) 0.2353(2) 0.4776(3) 0.0215(8) Uani 1 1 d . U
C75 C 0.5174(3) 0.2349(2) 0.5152(3) 0.0217(8) Uani 1 1 d . U
C74 C 0.5860(3) 0.0296(3) 0.4103(3) 0.0283(13) Uani 1 1 d . U
H74 H 0.5833 0.0528 0.3764 0.034 Uiso 1 1 calc R U
C72 C 0.5112(3) 0.1832(2) 0.4066(3) 0.0230(9) Uani 1 1 d . U
H72 H 0.5094 0.1660 0.3706 0.028 Uiso 1 1 calc R U
C71 C 0.5185(3) 0.2622(2) 0.5694(3) 0.0228(8) Uani 1 1 d . U
H71 H 0.5581 0.2616 0.5949 0.027 Uiso 1 1 calc R U
C70 C 0.9486(3) 0.1362(3) 0.4681(3) 0.0276(14) Uani 1 1 d . U
H70 H 0.9462 0.1080 0.4961 0.033 Uiso 1 1 calc R U
C69 C 0.7980(3) 0.2530(3) 0.5063(3) 0.0282(13) Uani 1 1 d . U
C68 C 0.3102(3) 0.2742(3) 0.7585(3) 0.0278(14) Uani 1 1 d . U
H68 H 0.3012 0.2379 0.7610 0.033 Uiso 1 1 calc R U
C67 C 0.7293(4) -0.0442(3) 0.5467(3) 0.0306(15) Uani 1 1 d . U
H67 H 0.7322 -0.0667 0.5125 0.037 Uiso 1 1 calc R U
C66 C 0.1206(3) 0.3769(3) 0.7134(3) 0.0299(15) Uani 1 1 d . U
H66 H 0.1088 0.3450 0.6932 0.036 Uiso 1 1 calc R U
C65 C 0.4633(3) 0.2891(2) 0.5850(3) 0.0233(9) Uani 1 1 d . U
H65 H 0.4656 0.3069 0.6205 0.028 Uiso 1 1 calc R U
C64 C 0.6510(3) 0.1968(3) 0.2230(3) 0.0302(13) Uani 1 1 d . U
H64 H 0.6514 0.2331 0.2148 0.036 Uiso 1 1 calc R U
C63 C 0.8623(3) 0.1085(3) 0.2734(3) 0.0285(14) Uani 1 1 d . U
H63 H 0.8793 0.1266 0.3094 0.034 Uiso 1 1 calc R U
C62 C 0.3860(3) 0.2816(3) 0.7532(3) 0.0313(15) Uani 1 1 d . U
H62A H 0.3995 0.2650 0.7181 0.047 Uiso 1 1 calc R U
H62B H 0.4111 0.2675 0.7874 0.047 Uiso 1 1 calc R U
H62C H 0.3959 0.3170 0.7507 0.047 Uiso 1 1 calc R U
C61 C 0.4134(3) 0.4581(3) 0.5961(3) 0.0336(16) Uani 1 1 d . U
H61 H 0.4063 0.4405 0.6333 0.040 Uiso 1 1 calc R U
C60 C 0.7774(4) -0.0635(3) 0.5962(3) 0.0316(15) Uani 1 1 d . U
H60A H 0.8234 -0.0642 0.5836 0.047 Uiso 1 1 calc R U
H60B H 0.7640 -0.0971 0.6067 0.047 Uiso 1 1 calc R U
H60C H 0.7756 -0.0418 0.6301 0.047 Uiso 1 1 calc R U
C59 C 0.8326(4) 0.2340(3) 0.6170(3) 0.0330(15) Uani 1 1 d . U
H59A H 0.7949 0.2279 0.6413 0.050 Uiso 1 1 calc R U
H59B H 0.8435 0.2693 0.6176 0.050 Uiso 1 1 calc R U
H59C H 0.8720 0.2151 0.6323 0.050 Uiso 1 1 calc R U
C58 C 0.3387(3) 0.4317(3) 0.7601(3) 0.0304(15) Uani 1 1 d . U
H58 H 0.3146 0.4174 0.7928 0.037 Uiso 1 1 calc R U
C57 C 0.0815(3) 0.4860(3) 0.3747(3) 0.0332(15) Uani 1 1 d . U
H57 H 0.0780 0.5205 0.3592 0.040 Uiso 1 1 calc R U
C56 C 0.3443(4) 0.3933(3) 0.3645(3) 0.0353(16) Uani 1 1 d . U
H56 H 0.3640 0.4042 0.3279 0.042 Uiso 1 1 calc R U
C55 C 0.5782(3) 0.1816(3) 0.2333(3) 0.0347(15) Uani 1 1 d . U
H55A H 0.5770 0.1463 0.2429 0.052 Uiso 1 1 calc R U
H55B H 0.5490 0.1879 0.1981 0.052 Uiso 1 1 calc R U
H55C H 0.5623 0.2009 0.2656 0.052 Uiso 1 1 calc R U
C54 C 0.9748(3) 0.1820(3) 0.5018(3) 0.0382(16) Uani 1 1 d . U
H54A H 0.9746 0.2105 0.4754 0.057 Uiso 1 1 calc R U
H54B H 1.0209 0.1759 0.5181 0.057 Uiso 1 1 calc R U
H54C H 0.9457 0.1890 0.5334 0.057 Uiso 1 1 calc R U
C53 C 0.7034(4) -0.0090(3) 0.2726(3) 0.0329(15) Uani 1 1 d . U
H53A H 0.7484 0.0019 0.2874 0.049 Uiso 1 1 calc R U
H53B H 0.7077 -0.0360 0.2447 0.049 Uiso 1 1 calc R U
H53C H 0.6783 -0.0207 0.3050 0.049 Uiso 1 1 calc R U
C52 C 0.8619(3) -0.0359(3) 0.4167(3) 0.0310(15) Uani 1 1 d . U
H52 H 0.8773 -0.0361 0.3763 0.037 Uiso 1 1 calc R U
C51 C 0.2843(3) 0.2993(3) 0.8128(3) 0.0315(15) Uani 1 1 d . U
H51A H 0.2937 0.3348 0.8117 0.047 Uiso 1 1 calc R U
H51B H 0.3071 0.2849 0.8479 0.047 Uiso 1 1 calc R U
H51C H 0.2356 0.2941 0.8133 0.047 Uiso 1 1 calc R U
C50 C 0.1001(4) 0.3733(3) 0.7774(3) 0.0423(17) Uani 1 1 d . U
H50A H 0.1252 0.3464 0.7974 0.063 Uiso 1 1 calc R U
H50B H 0.0517 0.3667 0.7774 0.063 Uiso 1 1 calc R U
H50C H 0.1106 0.4046 0.7976 0.063 Uiso 1 1 calc R U
C49 C 0.0352(4) 0.4524(3) 0.3353(3) 0.0426(18) Uani 1 1 d . U
H49A H 0.0493 0.4536 0.2954 0.064 Uiso 1 1 calc R U
H49B H -0.0115 0.4638 0.3358 0.064 Uiso 1 1 calc R U
H49C H 0.0385 0.4183 0.3496 0.064 Uiso 1 1 calc R U
C48 C 0.6048(3) 0.2894(3) 0.3414(3) 0.0333(12) Uani 1 1 d . U
H48 H 0.5836 0.2564 0.3470 0.040 Uiso 1 1 calc R U
C47 C 0.2238(4) 0.5699(3) 0.4151(3) 0.0366(15) Uani 1 1 d . U
H47A H 0.2218 0.5540 0.3768 0.055 Uiso 1 1 calc R U
H47B H 0.2389 0.6042 0.4115 0.055 Uiso 1 1 calc R U
H47C H 0.1789 0.5695 0.4301 0.055 Uiso 1 1 calc R U
C46 C 0.2731(4) 0.5422(3) 0.4567(4) 0.0435(18) Uani 1 1 d . U
H46 H 0.2737 0.5605 0.4944 0.052 Uiso 1 1 calc R U
C45 C 0.2457(4) 0.5898(3) 0.6364(4) 0.0420(17) Uani 1 1 d . U
H45A H 0.2849 0.5778 0.6604 0.063 Uiso 1 1 calc R U
H45B H 0.2220 0.6148 0.6580 0.063 Uiso 1 1 calc R U
H45C H 0.2606 0.6045 0.6007 0.063 Uiso 1 1 calc R U
C44 C 0.1696(3) 0.1932(3) 0.4549(3) 0.0298(14) Uani 1 1 d . U
H44A H 0.1974 0.1758 0.4852 0.045 Uiso 1 1 calc R U
H44B H 0.1891 0.1887 0.4173 0.045 Uiso 1 1 calc R U
H44C H 0.1238 0.1797 0.4527 0.045 Uiso 1 1 calc R U
C43 C 0.5935(4) 0.0207(3) 0.2184(3) 0.0361(16) Uani 1 1 d . U
H43A H 0.5683 0.0077 0.2500 0.054 Uiso 1 1 calc R U
H43B H 0.5958 -0.0045 0.1881 0.054 Uiso 1 1 calc R U
H43C H 0.5707 0.0502 0.2020 0.054 Uiso 1 1 calc R U
C42 C 0.9949(3) 0.1206(3) 0.4192(3) 0.0350(15) Uani 1 1 d . U
H42A H 0.9756 0.0916 0.3986 0.052 Uiso 1 1 calc R U
H42B H 1.0399 0.1124 0.4366 0.052 Uiso 1 1 calc R U
H42C H 0.9982 0.1480 0.3917 0.052 Uiso 1 1 calc R U
C41 C 0.4141(4) 0.4342(3) 0.7791(3) 0.0447(18) Uani 1 1 d . U
H41A H 0.4318 0.4006 0.7850 0.067 Uiso 1 1 calc R U
H41B H 0.4205 0.4529 0.8155 0.067 Uiso 1 1 calc R U
H41C H 0.4382 0.4508 0.7489 0.067 Uiso 1 1 calc R U
C40 C 0.8802(4) 0.1391(3) 0.2181(3) 0.0381(16) Uani 1 1 d . U
H40A H 0.8614 0.1224 0.1829 0.057 Uiso 1 1 calc R U
H40B H 0.9293 0.1414 0.2172 0.057 Uiso 1 1 calc R U
H40C H 0.8611 0.1724 0.2200 0.057 Uiso 1 1 calc R U
C39 C 0.7911(4) 0.3085(3) 0.5153(3) 0.0374(16) Uani 1 1 d . U
H39A H 0.8026 0.3260 0.4800 0.056 Uiso 1 1 calc R U
H39B H 0.8217 0.3190 0.5481 0.056 Uiso 1 1 calc R U
H39C H 0.7446 0.3163 0.5234 0.056 Uiso 1 1 calc R U
C38 C 0.1980(4) 0.5465(3) 0.6208(3) 0.0347(16) Uani 1 1 d . U
H38 H 0.1840 0.5317 0.6579 0.042 Uiso 1 1 calc R U
C37 C 0.6784(4) 0.1692(3) 0.1699(3) 0.0346(16) Uani 1 1 d . U
H37A H 0.7239 0.1811 0.1637 0.052 Uiso 1 1 calc R U
H37B H 0.6486 0.1755 0.1351 0.052 Uiso 1 1 calc R U
H37C H 0.6800 0.1335 0.1778 0.052 Uiso 1 1 calc R U
C36 C 0.3463(4) 0.1790(3) 0.6345(3) 0.0382(15) Uani 1 1 d . U
H36 H 0.3791 0.2058 0.6267 0.046 Uiso 1 1 calc R U
C35 C 0.3983(4) 0.4003(3) 0.4152(3) 0.0438(17) Uani 1 1 d . U
H35A H 0.4102 0.4354 0.4188 0.066 Uiso 1 1 calc R U
H35B H 0.4386 0.3812 0.4076 0.066 Uiso 1 1 calc R U
H35C H 0.3806 0.3889 0.4514 0.066 Uiso 1 1 calc R U
C34 C 0.5496(4) -0.0196(3) 0.3922(3) 0.0382(16) Uani 1 1 d . U
H34A H 0.5716 -0.0346 0.3597 0.057 Uiso 1 1 calc R U
H34B H 0.5023 -0.0128 0.3802 0.057 Uiso 1 1 calc R U
H34C H 0.5522 -0.0425 0.4253 0.057 Uiso 1 1 calc R U
C33 C 0.8926(4) 0.0560(3) 0.2745(3) 0.0418(17) Uani 1 1 d . U
H33A H 0.8816 0.0391 0.3102 0.063 Uiso 1 1 calc R U
H33B H 0.9416 0.0582 0.2733 0.063 Uiso 1 1 calc R U
H33C H 0.8737 0.0374 0.2406 0.063 Uiso 1 1 calc R U
C32 C 0.0845(4) 0.4193(3) 0.6794(3) 0.0409(17) Uani 1 1 d . U
H32A H 0.0937 0.4506 0.6999 0.061 Uiso 1 1 calc R U
H32B H 0.0359 0.4131 0.6762 0.061 Uiso 1 1 calc R U
H32C H 0.1011 0.4213 0.6404 0.061 Uiso 1 1 calc R U
C31 C 0.1299(3) 0.2773(3) 0.3614(3) 0.0308(14) Uani 1 1 d . U
H31A H 0.0941 0.3011 0.3505 0.046 Uiso 1 1 calc R U
H31B H 0.1116 0.2437 0.3586 0.046 Uiso 1 1 calc R U
H31C H 0.1662 0.2807 0.3351 0.046 Uiso 1 1 calc R U
C30 C 0.6557(4) -0.0430(3) 0.5627(3) 0.0405(17) Uani 1 1 d . U
H30A H 0.6515 -0.0203 0.5955 0.061 Uiso 1 1 calc R U
H30B H 0.6418 -0.0763 0.5737 0.061 Uiso 1 1 calc R U
H30C H 0.6268 -0.0316 0.5292 0.061 Uiso 1 1 calc R U
C29 C 0.8825(4) 0.2736(3) 0.2899(5) 0.057(2) Uani 1 1 d . U
H29 H 0.8982 0.2612 0.2523 0.068 Uiso 1 1 calc R U
C28 C 0.4716(4) 0.4328(3) 0.5667(3) 0.0440(17) Uani 1 1 d . U
H28A H 0.4600 0.3982 0.5586 0.066 Uiso 1 1 calc R U
H28B H 0.5128 0.4344 0.5926 0.066 Uiso 1 1 calc R U
H28C H 0.4791 0.4498 0.5302 0.066 Uiso 1 1 calc R U
C27 C 0.1341(4) 0.5623(3) 0.5842(4) 0.0471(18) Uani 1 1 d . U
H27A H 0.1467 0.5788 0.5488 0.071 Uiso 1 1 calc R U
H27B H 0.1080 0.5852 0.6068 0.071 Uiso 1 1 calc R U
H27C H 0.1067 0.5331 0.5738 0.071 Uiso 1 1 calc R U
C26 C 0.0611(4) 0.4864(3) 0.4385(3) 0.0437(18) Uani 1 1 d . U
H26A H 0.0613 0.4525 0.4535 0.066 Uiso 1 1 calc R U
H26B H 0.0157 0.5004 0.4397 0.066 Uiso 1 1 calc R U
H26C H 0.0932 0.5065 0.4625 0.066 Uiso 1 1 calc R U
C25 C 0.5532(4) 0.0546(3) 0.4625(3) 0.0392(15) Uani 1 1 d . U
H25A H 0.5516 0.0309 0.4945 0.059 Uiso 1 1 calc R U
H25B H 0.5073 0.0652 0.4501 0.059 Uiso 1 1 calc R U
H25C H 0.5801 0.0834 0.4756 0.059 Uiso 1 1 calc R U
C24 C 0.8634(4) -0.0895(3) 0.4393(3) 0.0439(18) Uani 1 1 d . U
H24A H 0.8500 -0.0900 0.4794 0.066 Uiso 1 1 calc R U
H24B H 0.9091 -0.1029 0.4382 0.066 Uiso 1 1 calc R U
H24C H 0.8319 -0.1097 0.4147 0.066 Uiso 1 1 calc R U
C23 C 0.7052(5) 0.1354(4) 0.6984(4) 0.059(2) Uani 1 1 d . U
H23A H 0.7003 0.1077 0.7252 0.089 Uiso 1 1 calc R U
H23B H 0.6818 0.1645 0.7126 0.089 Uiso 1 1 calc R U
H23C H 0.7531 0.1431 0.6963 0.089 Uiso 1 1 calc R U
C22 C 0.3757(4) 0.1476(3) 0.6860(4) 0.0493(19) Uani 1 1 d . U
H22A H 0.3803 0.1681 0.7211 0.074 Uiso 1 1 calc R U
H22B H 0.4200 0.1349 0.6773 0.074 Uiso 1 1 calc R U
H22C H 0.3454 0.1198 0.6923 0.074 Uiso 1 1 calc R U
C21 C 0.3333(4) 0.1481(3) 0.5791(4) 0.0504(19) Uani 1 1 d . U
H21A H 0.2984 0.1234 0.5851 0.076 Uiso 1 1 calc R U
H21B H 0.3750 0.1313 0.5702 0.076 Uiso 1 1 calc R U
H21C H 0.3183 0.1697 0.5467 0.076 Uiso 1 1 calc R U
C20 C 0.3086(4) 0.4829(3) 0.7457(3) 0.0445(18) Uani 1 1 d . U
H20A H 0.3330 0.4984 0.7150 0.067 Uiso 1 1 calc R U
H20B H 0.3126 0.5037 0.7806 0.067 Uiso 1 1 calc R U
H20C H 0.2609 0.4794 0.7325 0.067 Uiso 1 1 calc R U
C19 C 0.4277(4) 0.5132(3) 0.6094(3) 0.0416(17) Uani 1 1 d . U
H19A H 0.4426 0.5295 0.5746 0.062 Uiso 1 1 calc R U
H19B H 0.4629 0.5160 0.6411 0.062 Uiso 1 1 calc R U
H19C H 0.3864 0.5292 0.6209 0.062 Uiso 1 1 calc R U
C18 C 0.6100(4) 0.3168(3) 0.4000(3) 0.0444(16) Uani 1 1 d . U
H18A H 0.6399 0.2985 0.4280 0.067 Uiso 1 1 calc R U
H18B H 0.5651 0.3194 0.4148 0.067 Uiso 1 1 calc R U
H18C H 0.6283 0.3501 0.3947 0.067 Uiso 1 1 calc R U
C17 C 0.3225(4) 0.3389(3) 0.3568(4) 0.0433(17) Uani 1 1 d . U
H17A H 0.3028 0.3274 0.3921 0.065 Uiso 1 1 calc R U
H17B H 0.3619 0.3186 0.3497 0.065 Uiso 1 1 calc R U
H17C H 0.2891 0.3361 0.3237 0.065 Uiso 1 1 calc R U
C16 C 0.3443(4) 0.5414(3) 0.4406(4) 0.0495(19) Uani 1 1 d . U
H16A H 0.3724 0.5242 0.4709 0.074 Uiso 1 1 calc R U
H16B H 0.3605 0.5753 0.4368 0.074 Uiso 1 1 calc R U
H16C H 0.3469 0.5240 0.4035 0.074 Uiso 1 1 calc R U
C15 C 0.0321(4) 0.3464(4) 0.5336(4) 0.054(2) Uani 1 1 d . U
H15 H 0.0087 0.3773 0.5449 0.065 Uiso 1 1 calc R U
C14 C 0.9095(4) -0.0019(3) 0.4542(4) 0.0488(17) Uani 1 1 d . U
H14A H 0.9069 0.0318 0.4386 0.073 Uiso 1 1 calc R U
H14B H 0.9559 -0.0141 0.4537 0.073 Uiso 1 1 calc R U
H14C H 0.8961 -0.0018 0.4943 0.073 Uiso 1 1 calc R U
C13 C 0.6747(4) 0.1215(4) 0.6382(4) 0.061(2) Uani 1 1 d . U
H13 H 0.6832 0.1500 0.6120 0.073 Uiso 1 1 calc R U
C12 C 0.5606(4) 0.3185(3) 0.2942(4) 0.0518(19) Uani 1 1 d . U
H12A H 0.5806 0.3511 0.2885 0.078 Uiso 1 1 calc R U
H12B H 0.5150 0.3225 0.3070 0.078 Uiso 1 1 calc R U
H12C H 0.5586 0.3001 0.2575 0.078 Uiso 1 1 calc R U
C11 C 0.0048(4) 0.3371(4) 0.4735(4) 0.056(2) Uani 1 1 d . U
H11A H 0.0196 0.3633 0.4480 0.085 Uiso 1 1 calc R U
H11B H -0.0446 0.3367 0.4722 0.085 Uiso 1 1 calc R U
H11C H 0.0211 0.3051 0.4603 0.085 Uiso 1 1 calc R U
C10 C 0.1394(5) 0.1419(4) 0.7171(4) 0.068(2) Uani 1 1 d . U
H10A H 0.1834 0.1363 0.7018 0.102 Uiso 1 1 calc R U
H10B H 0.1108 0.1128 0.7097 0.102 Uiso 1 1 calc R U
H10C H 0.1453 0.1479 0.7591 0.102 Uiso 1 1 calc R U
C9 C 0.0158(5) 0.3097(4) 0.5799(4) 0.064(2) Uani 1 1 d . U
H9A H 0.0471 0.2817 0.5796 0.095 Uiso 1 1 calc R U
H9B H -0.0305 0.2977 0.5720 0.095 Uiso 1 1 calc R U
H9C H 0.0201 0.3257 0.6181 0.095 Uiso 1 1 calc R U
C8 C 0.5996(5) 0.1123(4) 0.6329(4) 0.071(2) Uani 1 1 d . U
H8A H 0.5851 0.1049 0.5923 0.107 Uiso 1 1 calc R U
H8B H 0.5760 0.1419 0.6454 0.107 Uiso 1 1 calc R U
H8C H 0.5889 0.0842 0.6575 0.107 Uiso 1 1 calc R U
C7 C 0.9209(4) 0.2445(4) 0.3373(5) 0.068(2) Uani 1 1 d . U
H7A H 0.9094 0.2568 0.3753 0.102 Uiso 1 1 calc R U
H7B H 0.9694 0.2483 0.3336 0.102 Uiso 1 1 calc R U
H7C H 0.9087 0.2095 0.3336 0.102 Uiso 1 1 calc R U
C6 C 0.1052(5) 0.1879(4) 0.6865(5) 0.074(3) Uani 1 1 d . U
H6 H 0.0995 0.1785 0.6445 0.088 Uiso 1 1 calc R U
C5 C 0.8719(5) 0.0424(6) 0.7198(4) 0.094(3) Uani 1 1 d . U
H5A H 0.8329 0.0646 0.7191 0.141 Uiso 1 1 calc R U
H5B H 0.9044 0.0519 0.7518 0.141 Uiso 1 1 calc R U
H5C H 0.8572 0.0083 0.7255 0.141 Uiso 1 1 calc R U
C4 C 0.9043(5) 0.0462(6) 0.6637(5) 0.098(3) Uani 1 1 d . U
C3 C 0.0396(6) 0.2004(5) 0.7013(5) 0.085(3) Uani 1 1 d . U
H3A H 0.0410 0.2105 0.7422 0.127 Uiso 1 1 calc R U
H3B H 0.0100 0.1716 0.6954 0.127 Uiso 1 1 calc R U
H3C H 0.0222 0.2276 0.6766 0.127 Uiso 1 1 calc R U
C2 C 0.8960(5) 0.3272(4) 0.2911(6) 0.082(3) Uani 1 1 d . U
H2A H 0.8677 0.3435 0.2602 0.123 Uiso 1 1 calc R U
H2B H 0.9436 0.3331 0.2849 0.123 Uiso 1 1 calc R U
H2C H 0.8857 0.3407 0.3289 0.123 Uiso 1 1 calc R U
C1 C 0.9664(6) 0.0483(6) 0.6564(5) 0.114(3) Uani 1 1 d . U
H1A H 0.9816 0.0464 0.6183 0.137 Uiso 1 1 calc R U
H1B H 0.9980 0.0517 0.6890 0.137 Uiso 1 1 calc R U
C87 C 0.1576(3) 0.2872(3) 0.4237(3) 0.0259(12) Uani 1 1 d . U

loop_
_atom_site_aniso_label
_atom_site_aniso_U_11
_atom_site_aniso_U_22
_atom_site_aniso_U_33
_atom_site_aniso_U_23
_atom_site_aniso_U_13
_atom_site_aniso_U_12
Ti10 0.0174(5) 0.0158(6) 0.0176(5) -0.0014(4) 0.0022(4) 0.0005(4)
Ti9 0.0195(5) 0.0173(6) 0.0153(5) 0.0001(4) -0.0008(4) 0.0000(5)
Ti8 0.0170(5) 0.0189(6) 0.0181(5) -0.0017(4) -0.0005(4) 0.0004(5)
Ti7 0.0174(5) 0.0223(6) 0.0153(5) -0.0018(4) 0.0022(4) 0.0017(5)
Ti6 0.0213(6) 0.0184(6) 0.0188(5) -0.0010(4) -0.0026(4) -0.0016(5)
Ti5 0.0192(5) 0.0208(6) 0.0153(5) -0.0001(4) 0.0014(4) 0.0018(5)
Ti4 0.0228(6) 0.0196(6) 0.0191(5) 0.0019(5) -0.0033(4) 0.0010(5)
Ti3 0.0294(6) 0.0207(6) 0.0203(6) 0.0011(5) 0.0007(5) 0.0015(5)
Ti2 0.0262(6) 0.0214(7) 0.0253(6) 0.0053(5) 0.0004(5) -0.0012(5)
Ti1 0.0304(6) 0.0259(7) 0.0150(5) -0.0001(5) -0.0007(5) -0.0045(5)
O36 0.028(2) 0.019(2) 0.015(2) 0.0013(17) -0.0011(17) -0.0030(19)
O35 0.020(2) 0.021(2) 0.017(2) -0.0019(17) 0.0026(16) 0.0010(18)
O34 0.019(2) 0.024(2) 0.019(2) -0.0011(18) -0.0011(16) 0.0002(19)
O33 0.018(2) 0.023(2) 0.018(2) -0.0014(17) 0.0016(17) 0.0061(18)
O32 0.033(2) 0.018(2) 0.018(2) 0.0026(17) 0.0004(18) -0.0045(19)
O31 0.019(2) 0.031(3) 0.018(2) -0.0061(18) -0.0011(17) 0.0048(19)
O30 0.027(2) 0.016(2) 0.016(2) 0.0004(17) -0.0037(17) -0.0036(18)
O29 0.020(2) 0.020(2) 0.020(2) 0.0027(17) 0.0007(17) -0.0015(18)
O28 0.020(2) 0.017(2) 0.018(2) -0.0015(17) 0.0016(16) 0.0044(17)
O27 0.016(2) 0.029(3) 0.024(2) -0.0036(19) -0.0005(17) -0.0020(19)
O26 0.030(2) 0.020(2) 0.026(2) 0.0007(18) -0.0072(18) 0.001(2)
O25 0.032(2) 0.024(3) 0.022(2) 0.0033(19) -0.0036(18) -0.006(2)
O24 0.021(2) 0.026(2) 0.019(2) -0.0028(18) -0.0001(17) -0.0008(19)
O23 0.028(2) 0.027(3) 0.019(2) 0.0069(18) 0.0008(17) 0.003(2)
O22 0.026(2) 0.028(3) 0.018(2) 0.0060(18) -0.0024(17) 0.002(2)
O21 0.020(2) 0.030(3) 0.022(2) -0.0059(18) 0.0037(17) -0.0006(19)
O20 0.017(2) 0.022(2) 0.021(2) 0.0006(17) 0.0012(17) 0.0049(18)
O19 0.020(2) 0.022(2) 0.020(2) 0.0010(18) 0.0023(17) -0.0013(18)
O18 0.026(2) 0.029(3) 0.029(2) -0.002(2) 0.0032(19) 0.001(2)
O17 0.015(2) 0.030(3) 0.030(2) -0.0026(19) -0.0014(17) -0.0013(19)
O16 0.022(2) 0.034(3) 0.016(2) -0.0019(18) 0.0039(17) 0.003(2)
O15 0.035(3) 0.023(3) 0.018(2) 0.0045(18) -0.0084(18) -0.004(2)
O14 0.040(3) 0.026(3) 0.015(2) 0.0002(18) -0.0023(18) -0.009(2)
O13 0.023(2) 0.046(3) 0.027(2) 0.010(2) -0.0013(19) -0.008(2)
O12 0.022(2) 0.038(3) 0.029(2) 0.006(2) -0.0008(19) -0.003(2)
O11 0.035(3) 0.022(2) 0.023(2) -0.0025(19) 0.0026(19) 0.009(2)
O10 0.048(3) 0.023(3) 0.022(2) 0.0075(19) -0.004(2) -0.005(2)
O9 0.021(2) 0.031(3) 0.019(2) -0.0034(19) -0.0007(17) -0.0025(19)
O8 0.044(3) 0.039(3) 0.030(3) 0.003(2) 0.006(2) -0.014(2)
O7 0.033(2) 0.025(3) 0.039(3) 0.004(2) 0.002(2) 0.004(2)
N4 0.021(3) 0.022(3) 0.021(3) -0.004(2) -0.002(2) -0.001(2)
N1 0.022(3) 0.020(3) 0.019(3) -0.005(2) 0.002(2) -0.001(2)
O6 0.058(3) 0.021(3) 0.031(3) -0.004(2) 0.011(2) 0.005(2)
O5 0.061(3) 0.019(3) 0.029(3) 0.002(2) -0.004(2) 0.003(2)
O4 0.029(3) 0.039(3) 0.043(3) 0.015(2) -0.002(2) -0.007(2)
O3 0.057(3) 0.045(3) 0.038(3) 0.011(2) -0.027(3) -0.011(3)
O2 0.047(3) 0.037(3) 0.032(3) -0.006(2) -0.006(2) 0.013(2)
O1 0.061(4) 0.048(4) 0.044(3) -0.028(3) 0.031(3) -0.027(3)
N3 0.024(3) 0.020(3) 0.024(3) 0.004(2) -0.001(2) 0.000(2)
N2 0.031(3) 0.023(3) 0.025(3) 0.001(2) 0.002(2) -0.001(2)
C85 0.0202(16) 0.0234(18) 0.0229(17) -0.0004(16) 0.0030(15) 0.0015(16)
C84 0.0181(16) 0.0239(17) 0.0205(16) -0.0006(15) 0.0005(15) 0.0019(15)
C83 0.019(2) 0.024(2) 0.020(2) 0.0001(19) 0.0021(18) 0.0004(19)
C86 0.021(3) 0.027(3) 0.021(3) -0.001(2) 0.002(2) -0.001(2)
C82 0.0204(17) 0.0245(18) 0.0216(17) -0.0003(16) 0.0021(15) 0.0021(16)
C81 0.0198(18) 0.0214(19) 0.0232(19) 0.0018(17) 0.0025(17) 0.0018(17)
C80 0.024(3) 0.030(3) 0.029(3) -0.006(2) 0.004(2) -0.002(2)
C79 0.031(3) 0.027(3) 0.021(3) -0.006(3) 0.000(2) -0.001(3)
C78 0.0198(16) 0.0239(17) 0.0219(16) -0.0007(15) 0.0001(15) 0.0013(15)
C77 0.0199(16) 0.0251(17) 0.0210(16) -0.0007(15) -0.0005(15) 0.0022(15)
C76 0.0190(16) 0.0243(17) 0.0210(16) -0.0010(15) 0.0006(15) 0.0017(15)
C75 0.0197(16) 0.0243(17) 0.0211(16) -0.0008(15) 0.0011(14) 0.0025(15)
C74 0.025(3) 0.026(3) 0.033(3) 0.000(2) 0.000(2) -0.002(2)
C72 0.0218(17) 0.0250(18) 0.0223(17) -0.0021(16) 0.0013(15) 0.0024(16)
C71 0.0200(16) 0.0260(17) 0.0220(16) -0.0021(15) -0.0015(15) 0.0021(16)
C70 0.020(3) 0.033(3) 0.030(3) -0.004(3) 0.001(2) 0.002(3)
C69 0.028(3) 0.028(3) 0.029(3) -0.005(2) 0.006(2) 0.000(3)
C68 0.026(3) 0.037(4) 0.020(3) 0.007(3) -0.001(2) 0.003(3)
C67 0.043(4) 0.022(3) 0.027(3) 0.002(3) 0.004(3) -0.003(3)
C66 0.022(3) 0.038(4) 0.029(3) 0.000(3) 0.002(3) 0.004(3)
C65 0.0210(18) 0.0274(19) 0.0214(18) -0.0028(17) -0.0003(16) 0.0025(17)
C64 0.032(3) 0.034(3) 0.024(3) 0.003(2) 0.000(2) 0.007(3)
C63 0.022(3) 0.036(4) 0.028(3) 0.004(3) 0.004(3) 0.003(3)
C62 0.029(3) 0.035(4) 0.029(3) 0.005(3) -0.002(3) 0.003(3)
C61 0.025(3) 0.049(4) 0.027(3) 0.002(3) -0.003(3) -0.011(3)
C60 0.041(4) 0.021(3) 0.033(3) 0.007(3) 0.006(3) 0.001(3)
C59 0.041(3) 0.031(3) 0.027(3) -0.005(3) 0.003(3) -0.002(3)
C58 0.034(3) 0.036(4) 0.020(3) -0.003(3) 0.001(3) -0.001(3)
C57 0.027(3) 0.038(4) 0.033(3) -0.002(3) -0.004(3) 0.002(3)
C56 0.034(3) 0.033(4) 0.039(4) -0.001(3) 0.004(3) 0.003(3)
C55 0.035(3) 0.041(4) 0.027(3) 0.001(3) -0.004(3) 0.008(3)
C54 0.025(3) 0.042(4) 0.047(4) -0.010(3) -0.002(3) 0.001(3)
C53 0.040(4) 0.023(3) 0.036(3) -0.007(3) 0.001(3) 0.003(3)
C52 0.031(3) 0.031(4) 0.032(3) 0.000(3) 0.009(3) 0.003(3)
C51 0.031(3) 0.039(4) 0.025(3) 0.006(3) 0.003(3) 0.004(3)
C50 0.031(3) 0.057(4) 0.040(4) 0.009(3) 0.013(3) 0.005(3)
C49 0.033(3) 0.058(5) 0.036(4) -0.011(3) -0.007(3) -0.001(3)
C48 0.032(2) 0.034(2) 0.035(2) 0.004(2) 0.004(2) 0.003(2)
C47 0.038(3) 0.024(3) 0.047(4) 0.005(3) 0.002(3) -0.002(3)
C46 0.042(4) 0.034(4) 0.054(4) 0.009(3) -0.007(3) -0.009(3)
C45 0.042(4) 0.033(4) 0.050(4) -0.010(3) -0.002(3) 0.002(3)
C44 0.035(3) 0.029(3) 0.025(3) -0.006(3) 0.002(3) -0.003(3)
C43 0.040(4) 0.035(4) 0.032(3) -0.011(3) -0.005(3) -0.002(3)
C42 0.022(3) 0.041(4) 0.041(3) -0.008(3) 0.000(3) 0.005(3)
C41 0.043(4) 0.048(4) 0.042(4) -0.016(3) -0.009(3) 0.001(3)
C40 0.029(3) 0.047(4) 0.038(4) 0.015(3) 0.007(3) 0.000(3)
C39 0.048(4) 0.030(3) 0.033(3) -0.003(3) 0.001(3) 0.000(3)
C38 0.042(4) 0.031(4) 0.031(3) -0.006(3) 0.006(3) -0.002(3)
C37 0.043(4) 0.039(4) 0.022(3) 0.001(3) 0.002(3) 0.011(3)
C36 0.038(3) 0.037(3) 0.039(3) -0.002(3) -0.001(3) 0.008(3)
C35 0.036(3) 0.044(4) 0.051(4) -0.004(3) -0.002(3) 0.004(3)
C34 0.037(4) 0.035(4) 0.042(4) 0.001(3) -0.004(3) -0.008(3)
C33 0.034(4) 0.046(4) 0.045(4) 0.009(3) 0.007(3) 0.011(3)
C32 0.033(3) 0.048(4) 0.042(4) 0.009(3) 0.008(3) 0.012(3)
C31 0.035(3) 0.031(3) 0.026(3) -0.001(3) -0.004(3) -0.003(3)
C30 0.043(4) 0.039(4) 0.040(4) 0.014(3) -0.002(3) -0.005(3)
C29 0.036(4) 0.047(5) 0.088(5) 0.025(4) -0.002(4) -0.009(4)
C28 0.029(3) 0.057(4) 0.045(4) -0.004(3) -0.003(3) -0.003(3)
C27 0.041(4) 0.047(4) 0.053(4) -0.018(4) 0.001(3) 0.000(3)
C26 0.039(4) 0.057(5) 0.036(4) -0.009(3) 0.005(3) -0.008(3)
C25 0.041(3) 0.033(3) 0.046(3) 0.004(3) 0.015(3) 0.001(3)
C24 0.045(4) 0.041(4) 0.047(4) 0.005(3) 0.008(3) 0.010(3)
C23 0.055(4) 0.074(5) 0.050(4) -0.031(4) 0.018(4) -0.010(4)
C22 0.055(4) 0.037(4) 0.054(4) 0.001(3) -0.009(4) 0.014(4)
C21 0.055(4) 0.046(4) 0.050(4) -0.009(4) 0.000(4) 0.016(4)
C20 0.060(4) 0.036(4) 0.037(4) -0.014(3) -0.001(3) -0.002(4)
C19 0.032(3) 0.053(4) 0.039(4) -0.002(3) -0.001(3) -0.010(3)
C18 0.042(3) 0.044(4) 0.049(3) 0.006(3) 0.013(3) 0.000(3)
C17 0.040(4) 0.036(4) 0.053(4) -0.010(3) -0.004(3) 0.005(3)
C16 0.041(4) 0.046(4) 0.062(4) 0.020(4) 0.008(3) -0.004(4)
C15 0.024(3) 0.094(6) 0.045(4) 0.001(4) 0.002(3) -0.017(4)
C14 0.033(3) 0.053(4) 0.060(4) -0.016(3) 0.004(3) -0.001(3)
C13 0.050(4) 0.081(6) 0.053(4) -0.031(4) 0.009(4) -0.011(4)
C12 0.043(4) 0.053(5) 0.060(4) 0.015(4) 0.008(3) 0.014(4)
C11 0.038(4) 0.077(5) 0.053(4) 0.004(4) -0.008(3) -0.013(4)
C10 0.076(5) 0.057(5) 0.072(5) 0.013(4) 0.007(4) -0.015(5)
C9 0.049(4) 0.092(6) 0.049(4) 0.003(4) -0.002(4) -0.028(4)
C8 0.059(5) 0.092(6) 0.063(5) -0.026(5) 0.009(4) -0.014(5)
C7 0.041(4) 0.065(5) 0.096(6) 0.028(5) -0.013(4) -0.013(4)
C6 0.062(5) 0.064(6) 0.094(6) 0.019(5) -0.001(5) -0.020(5)
C5 0.056(5) 0.183(8) 0.041(4) 0.015(5) -0.010(4) -0.007(6)
C4 0.053(4) 0.182(7) 0.055(4) 0.017(5) -0.016(4) -0.016(5)
C3 0.077(5) 0.083(6) 0.096(6) 0.011(5) 0.020(5) -0.015(5)
C2 0.051(5) 0.062(5) 0.130(7) 0.021(5) -0.006(5) -0.012(4)
C1 0.066(5) 0.213(8) 0.062(5) 0.005(6) -0.007(5) -0.011(6)
C87 0.021(3) 0.032(3) 0.025(3) -0.006(2) 0.000(2) 0.000(2)

loop_
_atom_type_symbol
_atom_type_description
_atom_type_scat_dispersion_real
_atom_type_scat_dispersion_imag
_atom_type_scat_source
C C 0.0033 0.0016 'International Tables Vol C Tables 4.2.6.8 and 6.1.1.4'
H H 0.0000 0.0000 'International Tables Vol C Tables 4.2.6.8 and 6.1.1.4'
N N 0.0061 0.0033 'International Tables Vol C Tables 4.2.6.8 and 6.1.1.4'
O O 0.0106 0.0060 'International Tables Vol C Tables 4.2.6.8 and 6.1.1.4'
Ti Ti 0.2776 0.4457 'International Tables Vol C Tables 4.2.6.8 and 6.1.1.4'

loop_
_geom_angle_atom_site_label_1
_geom_angle_atom_site_label_2
_geom_angle_atom_site_label_3
_geom_angle
O27 Ti10 O19 97.23(18)
O27 Ti10 O36 94.56(19)
O19 Ti10 O36 146.42(17)
O27 Ti10 O28 104.58(18)
O19 Ti10 O28 75.21(17)
O36 Ti10 O28 71.41(16)
O27 Ti10 O20 166.77(18)
O19 Ti10 O20 89.46(16)
O36 Ti10 O20 85.92(17)
O28 Ti10 O20 88.13(16)
O27 Ti10 N2 93.3(2)
O19 Ti10 N2 72.73(18)
O36 Ti10 N2 137.82(18)
O28 Ti10 N2 144.93(18)
O20 Ti10 N2 77.80(18)
O27 Ti10 N1 86.71(18)
O19 Ti10 N1 140.43(19)
O36 Ti10 N1 71.44(17)
O28 Ti10 N1 141.84(18)
O20 Ti10 N1 80.91(16)
N2 Ti10 N1 67.73(18)
O27 Ti10 Ti5 110.89(13)
O19 Ti10 Ti5 39.51(12)
O36 Ti10 Ti5 106.98(12)
O28 Ti10 Ti5 36.81(11)
O20 Ti10 Ti5 81.46(11)
N2 Ti10 Ti5 108.63(14)
N1 Ti10 Ti5 162.36(13)
O27 Ti10 Ti9 104.92(15)
O19 Ti10 Ti9 110.79(13)
O36 Ti10 Ti9 35.63(11)
O28 Ti10 Ti9 36.03(11)
O20 Ti10 Ti9 83.12(12)
N2 Ti10 Ti9 160.61(14)
N1 Ti10 Ti9 106.03(14)
Ti5 Ti10 Ti9 71.43(4)
O12 Ti9 O11 107.6(2)
O12 Ti9 O36 128.5(2)
O11 Ti9 O36 123.20(19)
O12 Ti9 O28 101.05(19)
O11 Ti9 O28 103.74(19)
O36 Ti9 O28 75.78(17)
O12 Ti9 O32 96.48(18)
O11 Ti9 O32 95.72(18)
O36 Ti9 O32 72.61(17)
O28 Ti9 O32 148.28(17)
O12 Ti9 Ti1 115.46(15)
O11 Ti9 Ti1 117.26(14)
O36 Ti9 Ti1 34.41(12)
O28 Ti9 Ti1 109.86(12)
O32 Ti9 Ti1 38.42(12)
O12 Ti9 Ti10 118.20(16)
O11 Ti9 Ti10 123.38(15)
O36 Ti9 Ti10 37.27(12)
O28 Ti9 Ti10 38.79(12)
O32 Ti9 Ti10 109.50(12)
Ti1 Ti9 Ti10 71.08(4)
O17 Ti8 O29 96.84(18)
O17 Ti8 O30 97.60(19)
O29 Ti8 O30 145.84(17)
O17 Ti8 O34 104.86(18)
O29 Ti8 O34 74.71(17)
O30 Ti8 O34 71.73(16)
O17 Ti8 O33 165.18(18)
O29 Ti8 O33 87.37(16)
O30 Ti8 O33 86.47(17)
O34 Ti8 O33 89.96(16)
O17 Ti8 N3 91.0(2)
O29 Ti8 N3 74.19(18)
O30 Ti8 N3 136.10(18)
O34 Ti8 N3 146.47(17)
O33 Ti8 N3 76.43(17)
O17 Ti8 N4 84.94(19)
O29 Ti8 N4 141.63(19)
O30 Ti8 N4 70.56(17)
O34 Ti8 N4 141.96(18)
O33 Ti8 N4 82.99(17)
N3 Ti8 N4 67.45(18)
O17 Ti8 Ti7 110.96(14)
O29 Ti8 Ti7 38.91(12)
O30 Ti8 Ti7 106.94(12)
O34 Ti8 Ti7 36.98(12)
O33 Ti8 Ti7 81.14(11)
N3 Ti8 Ti7 109.82(13)
N4 Ti8 Ti7 164.07(13)
O17 Ti8 Ti6 106.42(15)
O29 Ti8 Ti6 109.96(13)
O30 Ti8 Ti6 36.02(11)
O34 Ti8 Ti6 35.86(11)
O33 Ti8 Ti6 85.26(12)
N3 Ti8 Ti6 161.11(14)
N4 Ti8 Ti6 106.14(14)
Ti7 Ti8 Ti6 71.18(4)
O21 Ti7 O9 95.32(19)
O21 Ti7 O34 98.48(19)
O9 Ti7 O34 107.07(19)
O21 Ti7 O29 95.91(18)
O9 Ti7 O29 167.79(18)
O34 Ti7 O29 75.95(17)
O21 Ti7 O22 95.01(19)
O9 Ti7 O22 101.62(18)
O34 Ti7 O22 146.84(18)
O29 Ti7 O22 72.62(16)
O21 Ti7 O31 175.62(19)
O9 Ti7 O31 85.53(17)
O34 Ti7 O31 85.34(16)
O29 Ti7 O31 82.92(16)
O22 Ti7 O31 80.61(17)
O21 Ti7 Ti8 106.46(13)
O9 Ti7 Ti8 141.93(14)
O34 Ti7 Ti8 40.03(12)
O29 Ti7 Ti8 37.14(11)
O22 Ti7 Ti8 106.99(12)
O31 Ti7 Ti8 75.12(10)
O21 Ti7 Ti3 100.24(15)
O9 Ti7 Ti3 137.08(15)
O34 Ti7 Ti3 109.76(13)
O29 Ti7 Ti3 35.25(11)
O22 Ti7 Ti3 37.65(12)
O31 Ti7 Ti3 76.37(12)
Ti8 Ti7 Ti3 69.74(4)
O6 Ti6 O13 110.0(2)
O6 Ti6 O34 99.8(2)
O13 Ti6 O34 102.44(19)
O6 Ti6 O30 134.3(2)
O13 Ti6 O30 115.4(2)
O34 Ti6 O30 75.96(17)
O6 Ti6 O25 95.7(2)
O13 Ti6 O25 99.41(19)
O34 Ti6 O25 146.86(17)
O30 Ti6 O25 72.26(17)
O6 Ti6 Ti4 124.90(17)
O13 Ti6 Ti4 107.61(15)
O34 Ti6 Ti4 109.67(12)
O30 Ti6 Ti4 33.72(12)
O25 Ti6 Ti4 39.04(12)
O6 Ti6 Ti8 126.31(17)
O13 Ti6 Ti8 111.58(17)
O34 Ti6 Ti8 39.03(12)
O30 Ti6 Ti8 37.10(12)
O25 Ti6 Ti8 109.23(13)
Ti4 Ti6 Ti8 70.79(4)
O16 Ti5 O24 95.31(19)
O16 Ti5 O28 97.83(18)
O24 Ti5 O28 104.64(18)
O16 Ti5 O19 96.33(18)
O24 Ti5 O19 168.16(18)
O28 Ti5 O19 75.87(17)
O16 Ti5 O23 95.20(19)
O24 Ti5 O23 103.95(18)
O28 Ti5 O23 147.21(18)
O19 Ti5 O23 72.87(17)
O16 Ti5 O35 175.58(19)
O24 Ti5 O35 86.10(17)
O28 Ti5 O35 85.84(16)
O19 Ti5 O35 82.14(16)
O23 Ti5 O35 80.39(16)
O16 Ti5 Ti10 106.04(13)
O24 Ti5 Ti10 139.73(14)
O28 Ti5 Ti10 39.81(12)
O19 Ti5 Ti10 37.17(11)
O23 Ti5 Ti10 107.54(13)
O35 Ti5 Ti10 75.23(10)
O16 Ti5 Ti2 99.81(15)
O24 Ti5 Ti2 139.77(14)
O28 Ti5 Ti2 109.84(13)
O19 Ti5 Ti2 35.08(12)
O23 Ti5 Ti2 37.95(12)
O35 Ti5 Ti2 76.54(11)
Ti10 Ti5 Ti2 70.06(4)
O18 Ti4 O26 108.2(2)
O18 Ti4 O30 119.65(19)
O26 Ti4 O30 132.2(2)
O18 Ti4 O15 99.8(2)
O26 Ti4 O15 92.69(18)
O30 Ti4 O15 80.33(17)
O18 Ti4 O25 100.9(2)
O26 Ti4 O25 97.75(19)
O30 Ti4 O25 73.80(17)
O15 Ti4 O25 152.51(18)
O18 Ti4 Ti6 111.31(14)
O26 Ti4 Ti6 125.45(15)
O30 Ti4 Ti6 35.07(12)
O15 Ti4 Ti6 115.39(12)
O25 Ti4 Ti6 39.26(12)
O8 Ti3 O2 108.0(2)
O8 Ti3 O29 110.4(2)
O2 Ti3 O29 141.5(2)
O8 Ti3 O10 102.1(2)
O2 Ti3 O10 90.6(2)
O29 Ti3 O10 82.31(18)
O8 Ti3 O22 102.4(2)
O2 Ti3 O22 94.3(2)
O29 Ti3 O22 76.85(17)
O10 Ti3 O22 152.14(19)
O8 Ti3 Ti7 114.89(17)
O2 Ti3 Ti7 121.00(18)
O29 Ti3 Ti7 37.75(12)
O10 Ti3 Ti7 116.45(14)
O22 Ti3 Ti7 39.41(12)
O4 Ti2 O7 107.2(2)
O4 Ti2 O19 110.5(2)
O7 Ti2 O19 142.3(2)
O4 Ti2 O5 101.8(2)
O7 Ti2 O5 90.5(2)
O19 Ti2 O5 81.18(18)
O4 Ti2 O23 105.8(2)
O7 Ti2 O23 93.3(2)
O19 Ti2 O23 77.46(17)
O5 Ti2 O23 149.58(19)
O4 Ti2 Ti5 116.43(18)
O7 Ti2 Ti5 121.35(16)
O19 Ti2 Ti5 38.12(12)
O5 Ti2 Ti5 115.19(14)
O23 Ti2 Ti5 39.52(12)
O3 Ti1 O1 114.4(3)
O3 Ti1 O36 122.7(2)
O1 Ti1 O36 122.7(2)
O3 Ti1 O32 100.0(2)
O1 Ti1 O32 100.1(2)
O36 Ti1 O32 75.19(17)
O3 Ti1 O14 92.3(2)
O1 Ti1 O14 93.3(2)
O36 Ti1 O14 80.82(17)
O32 Ti1 O14 156.00(17)
O3 Ti1 Ti9 120.56(19)
O1 Ti1 Ti9 114.69(18)
O36 Ti1 Ti9 35.22(13)
O32 Ti1 Ti9 40.19(12)
O14 Ti1 Ti9 115.91(12)
Ti1 O36 Ti9 110.4(2)
Ti1 O36 Ti10 140.2(2)
Ti9 O36 Ti10 107.10(18)
C81 O35 Ti5 130.0(4)
Ti6 O34 Ti7 143.9(2)
Ti6 O34 Ti8 105.11(18)
Ti7 O34 Ti8 103.0(2)
C83 O33 Ti8 126.9(4)
C67 O32 Ti1 134.0(4)
C67 O32 Ti9 124.6(4)
Ti1 O32 Ti9 101.39(18)
C83 O31 Ti7 129.9(4)
Ti4 O30 Ti6 111.2(2)
Ti4 O30 Ti8 141.8(2)
Ti6 O30 Ti8 106.88(18)
Ti3 O29 Ti8 137.8(2)
Ti3 O29 Ti7 107.00(18)
Ti8 O29 Ti7 103.96(19)
Ti5 O28 Ti9 144.7(2)
Ti5 O28 Ti10 103.38(19)
Ti9 O28 Ti10 105.19(17)
C70 O27 Ti10 153.1(4)
C57 O26 Ti4 138.7(4)
C46 O25 Ti4 132.7(4)
C46 O25 Ti6 124.8(4)
Ti4 O25 Ti6 101.69(19)
C79 O24 Ti5 133.9(4)
C64 O23 Ti2 127.2(4)
C64 O23 Ti5 130.0(4)
Ti2 O23 Ti5 102.53(18)
C68 O22 Ti3 123.0(4)
C68 O22 Ti7 133.8(4)
Ti3 O22 Ti7 102.94(17)
C66 O21 Ti7 136.1(4)
C81 O20 Ti10 127.3(4)
Ti2 O19 Ti10 140.2(2)
Ti2 O19 Ti5 106.81(18)
Ti10 O19 Ti5 103.32(19)
C56 O18 Ti4 145.7(4)
C15 O17 Ti8 156.9(6)
C63 O16 Ti5 139.2(4)
N4 O15 Ti4 118.8(3)
N1 O14 Ti1 119.1(3)
C61 O13 Ti6 146.4(4)
C74 O12 Ti9 156.1(4)
C52 O11 Ti9 139.9(4)
N3 O10 Ti3 121.9(4)
C58 O9 Ti7 140.7(4)
C6 O8 Ti3 137.6(6)
C48 O7 Ti2 141.0(4)
C87 N4 O15 115.5(5)
C87 N4 Ti8 121.2(4)
O15 N4 Ti8 122.0(4)
C80 N1 O14 115.8(5)
C80 N1 Ti10 121.1(4)
O14 N1 Ti10 122.5(4)
C38 O6 Ti6 168.6(5)
N2 O5 Ti2 121.9(4)
C29 O4 Ti2 143.5(5)
C4 O3 Ti1 146.0(8)
C36 O2 Ti3 153.8(5)
C13 O1 Ti1 139.1(5)
C86 N3 O10 115.2(5)
C86 N3 Ti8 122.8(4)
O10 N3 Ti8 121.0(4)
C69 N2 O5 115.5(5)
C69 N2 Ti10 121.8(4)
O5 N2 Ti10 122.2(4)
C78 C85 C72 120.0(6)
C78 C85 C81 119.8(5)
C72 C85 C81 120.1(5)
C82 C84 C76 120.6(5)
C82 C84 H84 119.7
C76 C84 H84 119.7
O33 C83 O31 126.0(5)
O33 C83 C82 116.8(5)
O31 C83 C82 117.2(5)
N3 C86 C87 113.7(6)
N3 C86 C44 124.0(6)
C87 C86 C44 122.2(5)
C84 C82 C65 120.0(6)
C84 C82 C83 120.4(5)
C65 C82 C83 119.6(5)
O35 C81 O20 125.1(5)
O35 C81 C85 118.3(5)
O20 C81 C85 116.6(5)
N1 C80 C69 114.6(6)
N1 C80 C59 122.2(6)
C69 C80 C59 123.1(6)
O24 C79 C53 109.7(5)
O24 C79 C43 107.6(5)
C53 C79 C43 112.9(6)
O24 C79 H79 108.9
C53 C79 H79 108.9
C43 C79 H79 108.9
C85 C78 C75 121.1(6)
C85 C78 H78 119.5
C75 C78 H78 119.5
C72 C77 C76 121.5(6)
C72 C77 H77 119.3
C76 C77 H77 119.3
C77 C76 C75 118.6(5)
C77 C76 C84 122.0(5)
C75 C76 C84 119.4(5)
C78 C75 C76 119.2(5)
C78 C75 C71 122.5(5)
C76 C75 C71 118.2(5)
O12 C74 C34 108.6(6)
O12 C74 C25 109.3(5)
C34 C74 C25 111.4(6)
O12 C74 H74 109.1
C34 C74 H74 109.1
C25 C74 H74 109.1
C77 C72 C85 119.6(6)
C77 C72 H72 120.2
C85 C72 H72 120.2
C65 C71 C75 121.8(6)
C65 C71 H71 119.1
C75 C71 H71 119.1
O27 C70 C54 110.3(5)
O27 C70 C42 108.2(5)
C54 C70 C42 112.6(6)
O27 C70 H70 108.5
C54 C70 H70 108.5
C42 C70 H70 108.5
N2 C69 C80 114.1(6)
N2 C69 C39 122.5(6)
C80 C69 C39 123.4(6)
O22 C68 C62 110.2(5)
O22 C68 C51 108.7(5)
C62 C68 C51 113.1(6)
O22 C68 H68 108.2
C62 C68 H68 108.2
C51 C68 H68 108.2
O32 C67 C60 110.3(5)
O32 C67 C30 109.1(6)
C60 C67 C30 112.6(6)
O32 C67 H67 108.2
C60 C67 H67 108.2
C30 C67 H67 108.2
O21 C66 C32 109.7(6)
O21 C66 C50 108.7(5)
C32 C66 C50 112.6(6)
O21 C66 H66 108.6
C32 C66 H66 108.6
C50 C66 H66 108.6
C71 C65 C82 120.0(6)
C71 C65 H65 120.0
C82 C65 H65 120.0
O23 C64 C55 110.8(5)
O23 C64 C37 109.1(5)
C55 C64 C37 112.2(6)
O23 C64 H64 108.2
C55 C64 H64 108.2
C37 C64 H64 108.2
O16 C63 C33 108.7(6)
O16 C63 C40 107.9(5)
C33 C63 C40 112.5(6)
O16 C63 H63 109.2
C33 C63 H63 109.2
C40 C63 H63 109.2
C68 C62 H62A 109.5
C68 C62 H62B 109.5
H62A C62 H62B 109.5
C68 C62 H62C 109.5
H62A C62 H62C 109.5
H62B C62 H62C 109.5
O13 C61 C28 107.8(5)
O13 C61 C19 109.8(6)
C28 C61 C19 112.5(6)
O13 C61 H61 108.9
C28 C61 H61 108.9
C19 C61 H61 108.9
C67 C60 H60A 109.5
C67 C60 H60B 109.5
H60A C60 H60B 109.5
C67 C60 H60C 109.5
H60A C60 H60C 109.5
H60B C60 H60C 109.5
C80 C59 H59A 109.5
C80 C59 H59B 109.5
H59A C59 H59B 109.5
C80 C59 H59C 109.5
H59A C59 H59C 109.5
H59B C59 H59C 109.5
O9 C58 C20 110.3(5)
O9 C58 C41 109.4(6)
C20 C58 C41 112.4(6)
O9 C58 H58 108.2
C20 C58 H58 108.2
C41 C58 H58 108.2
O26 C57 C49 108.5(6)
O26 C57 C26 111.0(5)
C49 C57 C26 112.0(6)
O26 C57 H57 108.4
C49 C57 H57 108.4
C26 C57 H57 108.4
O18 C56 C17 110.2(6)
O18 C56 C35 110.3(6)
C17 C56 C35 112.3(6)
O18 C56 H56 108.0
C17 C56 H56 108.0
C35 C56 H56 108.0
C64 C55 H55A 109.5
C64 C55 H55B 109.5
H55A C55 H55B 109.5
C64 C55 H55C 109.5
H55A C55 H55C 109.5
H55B C55 H55C 109.5
C70 C54 H54A 109.5
C70 C54 H54B 109.5
H54A C54 H54B 109.5
C70 C54 H54C 109.5
H54A C54 H54C 109.5
H54B C54 H54C 109.5
C79 C53 H53A 109.5
C79 C53 H53B 109.5
H53A C53 H53B 109.5
C79 C53 H53C 109.5
H53A C53 H53C 109.5
H53B C53 H53C 109.5
O11 C52 C24 109.5(6)
O11 C52 C14 110.9(6)
C24 C52 C14 112.0(6)
O11 C52 H52 108.1
C24 C52 H52 108.1
C14 C52 H52 108.1
C68 C51 H51A 109.5
C68 C51 H51B 109.5
H51A C51 H51B 109.5
C68 C51 H51C 109.5
H51A C51 H51C 109.5
H51B C51 H51C 109.5
C66 C50 H50A 109.5
C66 C50 H50B 109.5
H50A C50 H50B 109.5
C66 C50 H50C 109.5
H50A C50 H50C 109.5
H50B C50 H50C 109.5
C57 C49 H49A 109.5
C57 C49 H49B 109.5
H49A C49 H49B 109.5
C57 C49 H49C 109.5
H49A C49 H49C 109.5
H49B C49 H49C 109.5
O7 C48 C18 110.3(6)
O7 C48 C12 109.1(6)
C18 C48 C12 111.6(7)
O7 C48 H48 108.6
C18 C48 H48 108.6
C12 C48 H48 108.6
C46 C47 H47A 109.5
C46 C47 H47B 109.5
H47A C47 H47B 109.5
C46 C47 H47C 109.5
H47A C47 H47C 109.5
H47B C47 H47C 109.5
O25 C46 C16 111.0(7)
O25 C46 C47 112.2(6)
C16 C46 C47 115.6(7)
O25 C46 H46 105.7
C16 C46 H46 105.7
C47 C46 H46 105.7
C38 C45 H45A 109.5
C38 C45 H45B 109.5
H45A C45 H45B 109.5
C38 C45 H45C 109.5
H45A C45 H45C 109.5
H45B C45 H45C 109.5
C86 C44 H44A 109.5
C86 C44 H44B 109.5
H44A C44 H44B 109.5
C86 C44 H44C 109.5
H44A C44 H44C 109.5
H44B C44 H44C 109.5
C79 C43 H43A 109.5
C79 C43 H43B 109.5
H43A C43 H43B 109.5
C79 C43 H43C 109.5
H43A C43 H43C 109.5
H43B C43 H43C 109.5
C70 C42 H42A 109.5
C70 C42 H42B 109.5
H42A C42 H42B 109.5
C70 C42 H42C 109.5
H42A C42 H42C 109.5
H42B C42 H42C 109.5
C58 C41 H41A 109.5
C58 C41 H41B 109.5
H41A C41 H41B 109.5
C58 C41 H41C 109.5
H41A C41 H41C 109.5
H41B C41 H41C 109.5
C63 C40 H40A 109.5
C63 C40 H40B 109.5
H40A C40 H40B 109.5
C63 C40 H40C 109.5
H40A C40 H40C 109.5
H40B C40 H40C 109.5
C69 C39 H39A 109.5
C69 C39 H39B 109.5
H39A C39 H39B 109.5
C69 C39 H39C 109.5
H39A C39 H39C 109.5
H39B C39 H39C 109.5
O6 C38 C45 109.4(6)
O6 C38 C27 110.2(6)
C45 C38 C27 112.9(7)
O6 C38 H38 108.1
C45 C38 H38 108.1
C27 C38 H38 108.1
C64 C37 H37A 109.5
C64 C37 H37B 109.5
H37A C37 H37B 109.5
C64 C37 H37C 109.5
H37A C37 H37C 109.5
H37B C37 H37C 109.5
O2 C36 C21 110.5(6)
O2 C36 C22 108.4(6)
C21 C36 C22 111.9(7)
O2 C36 H36 108.7
C21 C36 H36 108.7
C22 C36 H36 108.7
C56 C35 H35A 109.5
C56 C35 H35B 109.5
H35A C35 H35B 109.5
C56 C35 H35C 109.5
H35A C35 H35C 109.5
H35B C35 H35C 109.5
C74 C34 H34A 109.5
C74 C34 H34B 109.5
H34A C34 H34B 109.5
C74 C34 H34C 109.5
H34A C34 H34C 109.5
H34B C34 H34C 109.5
C63 C33 H33A 109.5
C63 C33 H33B 109.5
H33A C33 H33B 109.5
C63 C33 H33C 109.5
H33A C33 H33C 109.5
H33B C33 H33C 109.5
C66 C32 H32A 109.5
C66 C32 H32B 109.5
H32A C32 H32B 109.5
C66 C32 H32C 109.5
H32A C32 H32C 109.5
H32B C32 H32C 109.5
C87 C31 H31A 109.5
C87 C31 H31B 109.5
H31A C31 H31B 109.5
C87 C31 H31C 109.5
H31A C31 H31C 109.5
H31B C31 H31C 109.5
C67 C30 H30A 109.5
C67 C30 H30B 109.5
H30A C30 H30B 109.5
C67 C30 H30C 109.5
H30A C30 H30C 109.5
H30B C30 H30C 109.5
O4 C29 C2 110.3(8)
O4 C29 C7 112.5(7)
C2 C29 C7 114.7(9)
O4 C29 H29 106.3
C2 C29 H29 106.3
C7 C29 H29 106.3
C61 C28 H28A 109.5
C61 C28 H28B 109.5
H28A C28 H28B 109.5
C61 C28 H28C 109.5
H28A C28 H28C 109.5
H28B C28 H28C 109.5
C38 C27 H27A 109.5
C38 C27 H27B 109.5
H27A C27 H27B 109.5
C38 C27 H27C 109.5
H27A C27 H27C 109.5
H27B C27 H27C 109.5
C57 C26 H26A 109.5
C57 C26 H26B 109.5
H26A C26 H26B 109.5
C57 C26 H26C 109.5
H26A C26 H26C 109.5
H26B C26 H26C 109.5
C74 C25 H25A 109.5
C74 C25 H25B 109.5
H25A C25 H25B 109.5
C74 C25 H25C 109.5
H25A C25 H25C 109.5
H25B C25 H25C 109.5
C52 C24 H24A 109.5
C52 C24 H24B 109.5
H24A C24 H24B 109.5
C52 C24 H24C 109.5
H24A C24 H24C 109.5
H24B C24 H24C 109.5
C13 C23 H23A 109.5
C13 C23 H23B 109.5
H23A C23 H23B 109.5
C13 C23 H23C 109.5
H23A C23 H23C 109.5
H23B C23 H23C 109.5
C36 C22 H22A 109.5
C36 C22 H22B 109.5
H22A C22 H22B 109.5
C36 C22 H22C 109.5
H22A C22 H22C 109.5
H22B C22 H22C 109.5
C36 C21 H21A 109.5
C36 C21 H21B 109.5
H21A C21 H21B 109.5
C36 C21 H21C 109.5
H21A C21 H21C 109.5
H21B C21 H21C 109.5
C58 C20 H20A 109.5
C58 C20 H20B 109.5
H20A C20 H20B 109.5
C58 C20 H20C 109.5
H20A C20 H20C 109.5
H20B C20 H20C 109.5
C61 C19 H19A 109.5
C61 C19 H19B 109.5
H19A C19 H19B 109.5
C61 C19 H19C 109.5
H19A C19 H19C 109.5
H19B C19 H19C 109.5
C48 C18 H18A 109.5
C48 C18 H18B 109.5
H18A C18 H18B 109.5
C48 C18 H18C 109.5
H18A C18 H18C 109.5
H18B C18 H18C 109.5
C56 C17 H17A 109.5
C56 C17 H17B 109.5
H17A C17 H17B 109.5
C56 C17 H17C 109.5
H17A C17 H17C 109.5
H17B C17 H17C 109.5
C46 C16 H16A 109.5
C46 C16 H16B 109.5
H16A C16 H16B 109.5
C46 C16 H16C 109.5
H16A C16 H16C 109.5
H16B C16 H16C 109.5
O17 C15 C11 114.5(7)
O17 C15 C9 111.0(7)
C11 C15 C9 118.0(8)
O17 C15 H15 103.8
C11 C15 H15 103.8
C9 C15 H15 103.8
C52 C14 H14A 109.5
C52 C14 H14B 109.5
H14A C14 H14B 109.5
C52 C14 H14C 109.5
H14A C14 H14C 109.5
H14B C14 H14C 109.5
O1 C13 C8 111.7(8)
O1 C13 C23 108.4(8)
C8 C13 C23 116.3(8)
O1 C13 H13 106.6
C8 C13 H13 106.6
C23 C13 H13 106.6
C48 C12 H12A 109.5
C48 C12 H12B 109.5
H12A C12 H12B 109.5
C48 C12 H12C 109.5
H12A C12 H12C 109.5
H12B C12 H12C 109.5
C15 C11 H11A 109.5
C15 C11 H11B 109.5
H11A C11 H11B 109.5
C15 C11 H11C 109.5
H11A C11 H11C 109.5
H11B C11 H11C 109.5
C6 C10 H10A 109.5
C6 C10 H10B 109.5
H10A C10 H10B 109.5
C6 C10 H10C 109.5
H10A C10 H10C 109.5
H10B C10 H10C 109.5
C15 C9 H9A 109.5
C15 C9 H9B 109.5
H9A C9 H9B 109.5
C15 C9 H9C 109.5
H9A C9 H9C 109.5
H9B C9 H9C 109.5
C13 C8 H8A 109.5
C13 C8 H8B 109.5
H8A C8 H8B 109.5
C13 C8 H8C 109.5
H8A C8 H8C 109.5
H8B C8 H8C 109.5
C29 C7 H7A 109.5
C29 C7 H7B 109.5
H7A C7 H7B 109.5
C29 C7 H7C 109.5
H7A C7 H7C 109.5
H7B C7 H7C 109.5
C3 C6 O8 113.6(10)
C3 C6 C10 117.5(9)
O8 C6 C10 110.7(8)
C3 C6 H6 104.5
O8 C6 H6 104.5
C10 C6 H6 104.5
C4 C5 H5A 109.5
C4 C5 H5B 109.5
H5A C5 H5B 109.5
C4 C5 H5C 109.5
H5A C5 H5C 109.5
H5B C5 H5C 109.5
C1 C4 O3 119.5(11)
C1 C4 C5 127.4(10)
O3 C4 C5 112.7(9)
C6 C3 H3A 109.5
C6 C3 H3B 109.5
H3A C3 H3B 109.5
C6 C3 H3C 109.5
H3A C3 H3C 109.5
H3B C3 H3C 109.5
C29 C2 H2A 109.5
C29 C2 H2B 109.5
H2A C2 H2B 109.5
C29 C2 H2C 109.5
H2A C2 H2C 109.5
H2B C2 H2C 109.5
C4 C1 H1A 120.0
C4 C1 H1B 120.0
H1A C1 H1B 120.0
N4 C87 C86 113.5(5)
N4 C87 C31 122.2(6)
C86 C87 C31 124.3(6)

loop_
_geom_bond_atom_site_label_1
_geom_bond_atom_site_label_2
_geom_bond_distance
Ti10 O27 1.791(4)
Ti10 O19 1.933(4)
Ti10 O36 2.000(4)
Ti10 O28 2.049(4)
Ti10 O20 2.069(4)
Ti10 N2 2.256(6)
Ti10 N1 2.277(5)
Ti10 Ti5 3.1129(14)
Ti10 Ti9 3.1563(15)
Ti9 O12 1.779(4)
Ti9 O11 1.798(4)
Ti9 O36 1.924(4)
Ti9 O28 1.924(4)
Ti9 O32 2.058(4)
Ti9 Ti1 3.1269(15)
Ti8 O17 1.791(4)
Ti8 O29 1.941(4)
Ti8 O30 1.991(4)
Ti8 O34 2.060(4)
Ti8 O33 2.075(4)
Ti8 N3 2.260(5)
Ti8 N4 2.266(5)
Ti8 Ti7 3.1210(14)
Ti8 Ti6 3.1583(16)
Ti7 O21 1.802(4)
Ti7 O9 1.818(4)
Ti7 O34 1.927(4)
Ti7 O29 2.020(4)
Ti7 O22 2.055(4)
Ti7 O31 2.180(4)
Ti7 Ti3 3.1551(16)
Ti6 O6 1.759(5)
Ti6 O13 1.773(4)
Ti6 O34 1.916(4)
Ti6 O30 1.941(4)
Ti6 O25 2.036(4)
Ti6 Ti4 3.1495(15)
Ti5 O16 1.799(4)
Ti5 O24 1.815(4)
Ti5 O28 1.917(4)
Ti5 O19 2.035(4)
Ti5 O23 2.057(4)
Ti5 O35 2.199(4)
Ti5 Ti2 3.1562(16)
Ti4 O18 1.785(4)
Ti4 O26 1.794(4)
Ti4 O30 1.876(4)
Ti4 O15 1.978(4)
Ti4 O25 2.026(4)
Ti3 O8 1.788(5)
Ti3 O2 1.792(5)
Ti3 O29 1.904(4)
Ti3 O10 1.965(4)
Ti3 O22 1.977(4)
Ti2 O4 1.795(5)
Ti2 O7 1.814(5)
Ti2 O19 1.895(4)
Ti2 O5 1.963(5)
Ti2 O23 1.988(4)
Ti1 O3 1.780(5)
Ti1 O1 1.787(5)
Ti1 O36 1.885(4)
Ti1 O32 1.982(4)
Ti1 O14 1.984(4)
O35 C81 1.263(7)
O33 C83 1.259(7)
O32 C67 1.467(8)
O31 C83 1.258(7)
O27 C70 1.407(7)
O26 C57 1.421(8)
O25 C46 1.441(9)
O24 C79 1.444(7)
O23 C64 1.443(7)
O22 C68 1.445(7)
O21 C66 1.425(7)
O20 C81 1.272(7)
O18 C56 1.422(8)
O17 C15 1.397(8)
O16 C63 1.417(7)
O15 N4 1.350(6)
O14 N1 1.345(6)
O13 C61 1.432(7)
O12 C74 1.407(7)
O11 C52 1.421(8)
O10 N3 1.376(6)
O9 C58 1.416(8)
O8 C6 1.386(10)
O7 C48 1.419(8)
N4 C87 1.310(8)
N1 C80 1.296(8)
O6 C38 1.413(8)
O5 N2 1.351(7)
O4 C29 1.421(9)
O3 C4 1.404(11)
O2 C36 1.414(9)
O1 C13 1.441(11)
N3 C86 1.280(8)
N2 C69 1.311(8)
C85 C78 1.370(8)
C85 C72 1.416(8)
C85 C81 1.489(8)
C84 C82 1.375(8)
C84 C76 1.419(8)
C84 H84 0.9300
C83 C82 1.503(8)
C86 C87 1.461(9)
C86 C44 1.502(9)
C82 C65 1.420(8)
C80 C69 1.446(9)
C80 C59 1.504(9)
C79 C53 1.507(9)
C79 C43 1.513(9)
C79 H79 0.9800
C78 C75 1.407(8)
C78 H78 0.9300
C77 C72 1.370(8)
C77 C76 1.409(8)
C77 H77 0.9300
C76 C75 1.417(8)
C75 C71 1.420(8)
C74 C34 1.526(9)
C74 C25 1.530(9)
C74 H74 0.9800
C72 H72 0.9300
C71 C65 1.358(9)
C71 H71 0.9300
C70 C54 1.504(9)
C70 C42 1.532(9)
C70 H70 0.9800
C69 C39 1.493(10)
C68 C62 1.504(9)
C68 C51 1.513(9)
C68 H68 0.9800
C67 C60 1.499(9)
C67 C30 1.504(10)
C67 H67 0.9800
C66 C32 1.507(10)
C66 C50 1.530(9)
C66 H66 0.9800
C65 H65 0.9300
C64 C55 1.508(9)
C64 C37 1.532(9)
C64 H64 0.9800
C63 C33 1.511(10)
C63 C40 1.549(9)
C63 H63 0.9800
C62 H62A 0.9600
C62 H62B 0.9600
C62 H62C 0.9600
C61 C28 1.511(10)
C61 C19 1.513(11)
C61 H61 0.9800
C60 H60A 0.9600
C60 H60B 0.9600
C60 H60C 0.9600
C59 H59A 0.9600
C59 H59B 0.9600
C59 H59C 0.9600
C58 C20 1.503(10)
C58 C41 1.503(10)
C58 H58 0.9800
C57 C49 1.512(9)
C57 C26 1.523(10)
C57 H57 0.9800
C56 C17 1.510(10)
C56 C35 1.511(10)
C56 H56 0.9800
C55 H55A 0.9600
C55 H55B 0.9600
C55 H55C 0.9600
C54 H54A 0.9600
C54 H54B 0.9600
C54 H54C 0.9600
C53 H53A 0.9600
C53 H53B 0.9600
C53 H53C 0.9600
C52 C24 1.508(10)
C52 C14 1.510(10)
C52 H52 0.9800
C51 H51A 0.9600
C51 H51B 0.9600
C51 H51C 0.9600
C50 H50A 0.9600
C50 H50B 0.9600
C50 H50C 0.9600
C49 H49A 0.9600
C49 H49B 0.9600
C49 H49C 0.9600
C48 C18 1.508(10)
C48 C12 1.530(10)
C48 H48 0.9800
C47 C46 1.490(10)
C47 H47A 0.9600
C47 H47B 0.9600
C47 H47C 0.9600
C46 C16 1.459(11)
C46 H46 0.9800
C45 C38 1.502(10)
C45 H45A 0.9600
C45 H45B 0.9600
C45 H45C 0.9600
C44 H44A 0.9600
C44 H44B 0.9600
C44 H44C 0.9600
C43 H43A 0.9600
C43 H43B 0.9600
C43 H43C 0.9600
C42 H42A 0.9600
C42 H42B 0.9600
C42 H42C 0.9600
C41 H41A 0.9600
C41 H41B 0.9600
C41 H41C 0.9600
C40 H40A 0.9600
C40 H40B 0.9600
C40 H40C 0.9600
C39 H39A 0.9600
C39 H39B 0.9600
C39 H39C 0.9600
C38 C27 1.505(10)
C38 H38 0.9800
C37 H37A 0.9600
C37 H37B 0.9600
C37 H37C 0.9600
C36 C21 1.502(10)
C36 C22 1.510(10)
C36 H36 0.9800
C35 H35A 0.9600
C35 H35B 0.9600
C35 H35C 0.9600
C34 H34A 0.9600
C34 H34B 0.9600
C34 H34C 0.9600
C33 H33A 0.9600
C33 H33B 0.9600
C33 H33C 0.9600
C32 H32A 0.9600
C32 H32B 0.9600
C32 H32C 0.9600
C31 C87 1.494(8)
C31 H31A 0.9600
C31 H31B 0.9600
C31 H31C 0.9600
C30 H30A 0.9600
C30 H30B 0.9600
C30 H30C 0.9600
C29 C2 1.445(13)
C29 C7 1.478(12)
C29 H29 0.9800
C28 H28A 0.9600
C28 H28B 0.9600
C28 H28C 0.9600
C27 H27A 0.9600
C27 H27B 0.9600
C27 H27C 0.9600
C26 H26A 0.9600
C26 H26B 0.9600
C26 H26C 0.9600
C25 H25A 0.9600
C25 H25B 0.9600
C25 H25C 0.9600
C24 H24A 0.9600
C24 H24B 0.9600
C24 H24C 0.9600
C23 C13 1.491(11)
C23 H23A 0.9600
C23 H23B 0.9600
C23 H23C 0.9600
C22 H22A 0.9600
C22 H22B 0.9600
C22 H22C 0.9600
C21 H21A 0.9600
C21 H21B 0.9600
C21 H21C 0.9600
C20 H20A 0.9600
C20 H20B 0.9600
C20 H20C 0.9600
C19 H19A 0.9600
C19 H19B 0.9600
C19 H19C 0.9600
C18 H18A 0.9600
C18 H18B 0.9600
C18 H18C 0.9600
C17 H17A 0.9600
C17 H17B 0.9600
C17 H17C 0.9600
C16 H16A 0.9600
C16 H16B 0.9600
C16 H16C 0.9600
C15 C11 1.445(11)
C15 C9 1.478(12)
C15 H15 0.9800
C14 H14A 0.9600
C14 H14B 0.9600
C14 H14C 0.9600
C13 C8 1.480(12)
C13 H13 0.9800
C12 H12A 0.9600
C12 H12B 0.9600
C12 H12C 0.9600
C11 H11A 0.9600
C11 H11B 0.9600
C11 H11C 0.9600
C10 C6 1.528(13)
C10 H10A 0.9600
C10 H10B 0.9600
C10 H10C 0.9600
C9 H9A 0.9600
C9 H9B 0.9600
C9 H9C 0.9600
C8 H8A 0.9600
C8 H8B 0.9600
C8 H8C 0.9600
C7 H7A 0.9600
C7 H7B 0.9600
C7 H7C 0.9600
C6 C3 1.385(14)
C6 H6 0.9800
C5 C4 1.460(14)
C5 H5A 0.9600
C5 H5B 0.9600
C5 H5C 0.9600
C4 C1 1.233(14)
C3 H3A 0.9600
C3 H3B 0.9600
C3 H3C 0.9600
C2 H2A 0.9600
C2 H2B 0.9600
C2 H2C 0.9600
C1 H1A 0.9300
C1 H1B 0.9300
